data_7244042
loop_
_publ_author_name
'Baraboshkin, Nikita M.'
'Zelenov, Victor P.'
'Minyaev, Mikhail E.'
'Pivina, Tatyana S.'

_publ_section_title
;
 Quest: structure and properties of BTF--nitrobenzene cocrystals with
 different ratios of components
;
_journal_issue 2
_journal_name_full CrystEngComm
_journal_page_first 235
_journal_page_last 250
_journal_paper_doi 10.1039/D1CE00977J
_journal_volume 24
_journal_year 2022
_chemical_formula_moiety 'C6 N6 O6, C6 H5 N O2'
_chemical_formula_sum 'C12 H5 N7 O8'
_chemical_formula_weight 375.23
_space_group_crystal_system monoclinic
_space_group_IT_number 14
_space_group_name_Hall '-P 2yn'
_space_group_name_H-M_alt 'P 1 21/n 1'
_atom_sites_solution_hydrogens geom
_atom_sites_solution_primary direct
_atom_sites_solution_secondary difmap
_audit_creation_method SHELXL-2018/3
_audit_update_record
;
2021-07-08 deposited with the CCDC.	2021-11-15 downloaded from the CCDC.
;
_cell_angle_alpha 90
_cell_angle_beta 102.3351(6)
_cell_angle_gamma 90
_cell_formula_units_Z 4
_cell_length_a 6.55650(10)
_cell_length_b 17.6948(4)
_cell_length_c 12.4912(3)
_cell_measurement_reflns_used 9886
_cell_measurement_temperature 100(2)
_cell_measurement_theta_max 34.69
_cell_measurement_theta_min 2.84
_cell_volume 1415.72(5)
_computing_cell_refinement 'SAINT (Bruker, 2019)'
_computing_data_collection '<i>APEX3</i> (Bruker, 2019)'
_computing_data_reduction 'SAINT (Bruker, 2019)'
_computing_molecular_graphics 'SHELXTL (Sheldrick, Acta Cryst., 2008, A64, 112-122)'
_computing_publication_material 'SHELXTL (Sheldrick, Acta Cryst., 2008, A64, 112-122)'
_computing_structure_refinement 'SHELXL-2018 (Sheldrick, Acta Cryst., 2015, C71, 3-8)'
_computing_structure_solution 'SHELXT, SHELXS-2013 (Sheldrick, Acta Cryst., 2015, A71, 3-8)'
_diffrn_ambient_temperature 100(2)
_diffrn_detector_area_resol_mean 7.31
_diffrn_measured_fraction_theta_full 0.998
_diffrn_measured_fraction_theta_max 0.999
_diffrn_measurement_device_type 'Bruker AXS D8 QUEST, Photon III detector'
_diffrn_measurement_method '\w shutterless scans'
_diffrn_radiation_monochromator graphite
_diffrn_radiation_type MoK\a
_diffrn_radiation_wavelength 0.71073
_diffrn_reflns_av_R_equivalents 0.0352
_diffrn_reflns_av_unetI/netI 0.0228
_diffrn_reflns_Laue_measured_fraction_full 0.998
_diffrn_reflns_Laue_measured_fraction_max 0.999
_diffrn_reflns_limit_h_max 10
_diffrn_reflns_limit_h_min -10
_diffrn_reflns_limit_k_max 28
_diffrn_reflns_limit_k_min -28
_diffrn_reflns_limit_l_max 20
_diffrn_reflns_limit_l_min -20
_diffrn_reflns_number 42941
_diffrn_reflns_point_group_measured_fraction_full 0.998
_diffrn_reflns_point_group_measured_fraction_max 0.999
_diffrn_reflns_theta_full 25.242
_diffrn_reflns_theta_max 34.979
_diffrn_reflns_theta_min 2.027
_diffrn_source 'sealed X-Ray tube'
_diffrn_source_current 30
_diffrn_source_power 50
_diffrn_source_size '0.6 mm, fine-focus'
_exptl_absorpt_coefficient_mu 0.152
_exptl_absorpt_correction_T_max 0.8625
_exptl_absorpt_correction_T_min 0.8346
_exptl_absorpt_correction_type multi-scan
_exptl_absorpt_process_details 'SADABS 2016/2 (Krause et al., J. Appl. Cryst. 2015, 48, 3-10)'
_exptl_crystal_colour colourless
_exptl_crystal_density_diffrn 1.760
_exptl_crystal_density_method 'not measured'
_exptl_crystal_description needle
_exptl_crystal_F_000 760
_exptl_crystal_size_max 0.59
_exptl_crystal_size_mid 0.21
_exptl_crystal_size_min 0.17
_refine_diff_density_max 0.461
_refine_diff_density_min -0.445
_refine_diff_density_rms 0.057
_refine_ls_extinction_method none
_refine_ls_goodness_of_fit_ref 1.039
_refine_ls_hydrogen_treatment constr
_refine_ls_matrix_type full
_refine_ls_number_parameters 437
_refine_ls_number_reflns 6224
_refine_ls_number_restraints 1037
_refine_ls_restrained_S_all 1.025
_refine_ls_R_factor_all 0.0813
_refine_ls_R_factor_gt 0.0628
_refine_ls_shift/su_max 0.000
_refine_ls_shift/su_mean 0.000
_refine_ls_structure_factor_coef Fsqd
_refine_ls_weighting_details 'w=1/[\s^2^(Fo^2^)+(0.0581P)^2^+0.8552P] where P=(Fo^2^+2Fc^2^)/3'
_refine_ls_weighting_scheme calc
_refine_ls_wR_factor_gt 0.1475
_refine_ls_wR_factor_ref 0.1623
_reflns_Friedel_coverage 0.000
_reflns_number_gt 4902
_reflns_number_total 6224
_reflns_threshold_expression 'I > 2\s(I)'
_cod_data_source_file d1ce00977j2.cif
_cod_data_source_block BTF-NB
_cod_depositor_comments 'Adding full bibliography for 7244042--7244044.cif.'
_cod_original_sg_symbol_H-M 'P 21/n'
_cod_database_code 7244042
_shelx_shelxl_version_number 2018/3
_shelx_space_group_comment
;
The symmetry employed for this shelxl refinement is uniquely defined
by the following loop, which should always be used as a source of
symmetry information in preference to the above space-group names.
They are only intended as comments.
;
_shelx_estimated_absorpt_t_min 0.916
_shelx_estimated_absorpt_t_max 0.975

loop_
_space_group_symop_operation_xyz
'x, y, z'
'-x+1/2, y+1/2, -z+1/2'
'-x, -y, -z'
'x-1/2, -y-1/2, z-1/2'

loop_
_atom_site_label
_atom_site_type_symbol
_atom_site_fract_x
_atom_site_fract_y
_atom_site_fract_z
_atom_site_U_iso_or_equiv
_atom_site_adp_type
_atom_site_occupancy
_atom_site_site_symmetry_order
_atom_site_calc_flag
_atom_site_refinement_flags_posn
_atom_site_refinement_flags_adp
_atom_site_refinement_flags_occupancy
_atom_site_disorder_assembly
_atom_site_disorder_group
C1A C 0.6441(4) 0.71288(15) 0.6851(2) 0.0221(4) Uani 0.4491(12) 1 d D . P A 1
C2A C 0.7396(4) 0.69804(13) 0.59498(19) 0.0218(3) Uani 0.4491(12) 1 d D . P A 1
C3A C 0.6394(4) 0.64507(17) 0.5148(2) 0.0219(4) Uani 0.4491(12) 1 d D . P A 1
C4A C 0.4492(9) 0.6086(4) 0.5218(5) 0.0227(4) Uani 0.4491(12) 1 d D . P A 1
C5A C 0.3611(5) 0.62537(19) 0.6137(2) 0.0221(4) Uani 0.4491(12) 1 d D . P A 1
C6A C 0.4548(3) 0.67717(14) 0.69668(19) 0.0215(3) Uani 0.4491(12) 1 d D . P A 1
N1A N 0.7682(7) 0.7619(3) 0.7484(3) 0.0298(7) Uani 0.4491(12) 1 d D . P A 1
N2A N 0.9130(4) 0.73660(13) 0.6004(2) 0.0287(3) Uani 0.4491(12) 1 d D . P A 1
N3A N 0.6942(6) 0.6185(3) 0.4254(3) 0.0290(6) Uani 0.4491(12) 1 d D . P A 1
N4A N 0.3817(3) 0.56271(13) 0.43912(19) 0.0265(3) Uani 0.4491(12) 1 d D . P A 1
N5A N 0.1940(7) 0.5973(3) 0.6435(4) 0.0229(5) Uani 0.4491(12) 1 d D . P A 1
N6A N 0.3516(4) 0.68168(15) 0.77587(19) 0.0267(3) Uani 0.4491(12) 1 d D . P A 1
O1A O 0.9426(4) 0.77895(14) 0.6945(2) 0.0321(3) Uani 0.4491(12) 1 d D . P A 1
O2A O 0.7668(4) 0.79343(14) 0.83246(19) 0.0359(4) Uani 0.4491(12) 1 d D . P A 1
O3A O 0.5251(3) 0.56591(13) 0.37421(18) 0.0304(3) Uani 0.4491(12) 1 d D . P A 1
O4A O 0.8334(4) 0.62901(15) 0.3788(2) 0.0356(4) Uani 0.4491(12) 1 d D . P A 1
O5A O 0.1845(4) 0.63378(16) 0.7492(2) 0.0311(3) Uani 0.4491(12) 1 d D . P A 1
O6A O 0.0624(4) 0.55196(12) 0.60721(18) 0.0322(3) Uani 0.4491(12) 1 d D . P A 1
C1B C 0.7020(4) 0.71398(15) 0.65505(19) 0.0221(4) Uani 0.4737(11) 1 d D . P B 2
C2B C 0.5251(3) 0.69353(13) 0.69792(18) 0.0218(3) Uani 0.4737(11) 1 d D . P B 2
C3B C 0.3826(4) 0.63981(17) 0.6379(2) 0.0219(4) Uani 0.4737(11) 1 d D . P B 2
C4B C 0.4125(8) 0.6071(4) 0.5381(4) 0.0227(4) Uani 0.4737(11) 1 d D . P B 2
C5B C 0.5927(4) 0.62983(17) 0.4997(2) 0.0221(4) Uani 0.4737(11) 1 d D . P B 2
C6B C 0.7387(3) 0.68353(13) 0.55535(18) 0.0215(3) Uani 0.4737(11) 1 d D . P B 2
N1B N 0.8109(7) 0.7625(3) 0.7259(3) 0.0298(7) Uani 0.4737(11) 1 d D . P B 2
N2B N 0.5186(4) 0.72717(12) 0.79097(18) 0.0287(3) Uani 0.4737(11) 1 d D . P B 2
N3B N 0.2127(7) 0.6076(3) 0.6596(4) 0.0290(6) Uani 0.4737(11) 1 d D . P B 2
N4B N 0.2672(3) 0.55773(12) 0.49636(18) 0.0265(3) Uani 0.4737(11) 1 d D . P B 2
N5B N 0.6605(6) 0.6099(3) 0.4109(3) 0.0229(5) Uani 0.4737(11) 1 d D . P B 2
N6B N 0.8910(3) 0.69775(13) 0.50495(17) 0.0267(3) Uani 0.4737(11) 1 d D . P B 2
O1B O 0.6931(4) 0.77156(13) 0.81328(19) 0.0321(3) Uani 0.4737(11) 1 d D . P B 2
O2B O 0.9708(4) 0.79612(13) 0.7360(2) 0.0359(4) Uani 0.4737(11) 1 d D . P B 2
O3B O 0.1347(3) 0.55581(12) 0.56693(17) 0.0304(3) Uani 0.4737(11) 1 d D . P B 2
O4B O 0.1135(4) 0.61317(14) 0.7294(2) 0.0356(4) Uani 0.4737(11) 1 d D . P B 2
O5B O 0.8537(4) 0.65331(14) 0.41354(19) 0.0311(3) Uani 0.4737(11) 1 d D . P B 2
O6B O 0.6079(4) 0.56670(12) 0.33569(16) 0.0322(3) Uani 0.4737(11) 1 d D . P B 2
C1C C 0.4312(15) 0.6075(5) 0.5270(9) 0.0221(4) Uani 0.0414(12) 1 d D . P C 3
C2C C 0.3604(15) 0.6284(4) 0.6231(8) 0.0218(3) Uani 0.0414(12) 1 d D . P C 3
C3C C 0.4902(17) 0.6821(4) 0.6906(9) 0.0219(4) Uani 0.0414(12) 1 d D . P C 3
C4C C 0.6766(19) 0.7146(6) 0.6697(9) 0.0227(4) Uani 0.0414(12) 1 d D . P C 3
C5C C 0.728(2) 0.6886(7) 0.5710(9) 0.0221(4) Uani 0.0414(12) 1 d D . P C 3
C6C C 0.6139(17) 0.6354(7) 0.4959(11) 0.0215(3) Uani 0.0414(12) 1 d D . P C 3
N1C N 0.297(2) 0.5577(6) 0.4720(10) 0.0298(7) Uani 0.0414(12) 1 d D . P C 3
N2C N 0.1869(17) 0.5928(6) 0.6283(12) 0.0287(3) Uani 0.0414(12) 1 d D . P C 3
N3C N 0.466(2) 0.7122(7) 0.7845(10) 0.0290(6) Uani 0.0414(12) 1 d D . P C 3
N4C N 0.768(2) 0.7628(7) 0.7448(11) 0.0265(3) Uani 0.0414(12) 1 d D . P C 3
N5C N 0.8919(19) 0.7089(8) 0.5309(11) 0.0229(5) Uani 0.0414(12) 1 d D . P C 3
N6C N 0.701(2) 0.6227(8) 0.4121(11) 0.0267(3) Uani 0.0414(12) 1 d D . P C 3
O1C O 0.137(2) 0.5477(7) 0.5376(12) 0.0321(3) Uani 0.0414(12) 1 d D . P C 3
O2C O 0.282(3) 0.5229(8) 0.3888(11) 0.0359(4) Uani 0.0414(12) 1 d D . P C 3
O3C O 0.644(2) 0.7641(8) 0.8197(12) 0.0304(3) Uani 0.0414(12) 1 d D . P C 3
O4C O 0.343(3) 0.7074(10) 0.8425(15) 0.0356(4) Uani 0.0414(12) 1 d D . P C 3
O5C O 0.877(2) 0.6667(9) 0.4278(12) 0.0311(3) Uani 0.0414(12) 1 d D . P C 3
O6C O 1.027(2) 0.7524(9) 0.5685(15) 0.0322(3) Uani 0.0414(12) 1 d D . P C 3
C1D C 0.4179(16) 0.6037(5) 0.5236(9) 0.0221(4) Uani 0.0357(12) 1 d D . P D 4
C2D C 0.5992(15) 0.6377(4) 0.4988(9) 0.0218(3) Uani 0.0357(12) 1 d D . P D 4
C3D C 0.7296(17) 0.6912(4) 0.5662(10) 0.0219(4) Uani 0.0357(12) 1 d D . P D 4
C4D C 0.6661(18) 0.7100(6) 0.6651(12) 0.0227(4) Uani 0.0357(12) 1 d D . P D 4
C5D C 0.488(2) 0.6801(8) 0.6992(11) 0.0221(4) Uani 0.0357(12) 1 d D . P D 4
C6D C 0.371(2) 0.6272(8) 0.6247(10) 0.0215(3) Uani 0.0357(12) 1 d D . P D 4
N1D N 0.340(2) 0.5575(6) 0.4414(12) 0.0298(7) Uani 0.0357(12) 1 d D . P D 4
N2D N 0.635(2) 0.6141(8) 0.4048(11) 0.0287(3) Uani 0.0357(12) 1 d D . P D 4
N3D N 0.9010(19) 0.7309(7) 0.5652(12) 0.0290(6) Uani 0.0357(12) 1 d D . P D 4
N4D N 0.791(2) 0.7594(8) 0.7247(12) 0.0265(3) Uani 0.0357(12) 1 d D . P D 4
N5D N 0.388(3) 0.6845(10) 0.7810(11) 0.0229(5) Uani 0.0357(12) 1 d D . P D 4
N6D N 0.207(2) 0.5990(9) 0.6548(15) 0.0267(3) Uani 0.0357(12) 1 d D . P D 4
O1D O 0.480(3) 0.5637(8) 0.3637(12) 0.0321(3) Uani 0.0357(12) 1 d D . P D 4
O2D O 0.190(2) 0.5176(9) 0.4271(18) 0.0359(4) Uani 0.0357(12) 1 d D . P D 4
O3D O 0.941(2) 0.7752(8) 0.6675(13) 0.0304(3) Uani 0.0357(12) 1 d D . P D 4
O4D O 1.014(3) 0.7361(11) 0.5026(16) 0.0356(4) Uani 0.0357(12) 1 d D . P D 4
O5D O 0.208(3) 0.6328(11) 0.7533(16) 0.0311(3) Uani 0.0357(12) 1 d D . P D 4
O6D O 0.404(4) 0.7172(12) 0.8661(13) 0.0322(3) Uani 0.0357(12) 1 d D . P D 4
O7A O 0.7347(4) 0.54962(16) 0.7573(2) 0.0394(4) Uani 0.9228 1 d D . P E 1
O8A O 0.5310(3) 0.51748(14) 0.8642(2) 0.0462(5) Uani 0.9228 1 d D . P E 1
N7A N 0.6911(3) 0.51020(14) 0.82993(19) 0.0290(3) Uani 0.9228 1 d D . P E 1
C7A C 0.8424(3) 0.45208(10) 0.87855(12) 0.0219(3) Uani 0.9228 1 d D . P E 1
C8A C 0.8149(4) 0.41479(11) 0.97212(15) 0.0293(3) Uani 0.9228 1 d D . P E 1
H8A H 0.697376 0.424822 1.003063 0.035 Uiso 0.9228 1 calc R U P E 1
C9A C 0.9650(5) 0.36230(15) 1.0190(3) 0.0343(4) Uani 0.9228 1 d D . P E 1
H9A H 0.949795 0.335867 1.083059 0.041 Uiso 0.9228 1 calc R U P E 1
C10A C 1.1367(7) 0.3479(4) 0.9740(3) 0.0333(4) Uani 0.9228 1 d D . P E 1
H10A H 1.238538 0.312001 1.007246 0.040 Uiso 0.9228 1 calc R U P E 1
C11A C 1.1596(4) 0.38588(17) 0.8801(3) 0.0291(4) Uani 0.9228 1 d D . P E 1
H11A H 1.277407 0.376012 0.849262 0.035 Uiso 0.9228 1 calc R U P E 1
C12A C 1.0112(4) 0.43828(17) 0.8309(2) 0.0247(3) Uani 0.9228 1 d D . P E 1
H12A H 1.025055 0.464065 0.766177 0.030 Uiso 0.9228 1 calc R U P E 1
O7C O 0.712(6) 0.546(2) 0.774(3) 0.0394(4) Uani 0.0772 1 d D . P F 3
O8C O 0.513(5) 0.502(2) 0.876(3) 0.0462(5) Uani 0.0772 1 d D . P F 3
N7C N 0.679(4) 0.5028(19) 0.846(3) 0.0290(3) Uani 0.0772 1 d D . P F 3
C7C C 0.833(4) 0.4468(14) 0.8995(18) 0.0219(3) Uani 0.0772 1 d D . P F 3
C8C C 0.812(5) 0.4018(16) 0.987(2) 0.0293(3) Uani 0.0772 1 d D . P F 3
H8C H 0.693828 0.405267 1.019955 0.035 Uiso 0.0772 1 calc R U P F 3
C9C C 0.973(6) 0.351(3) 1.025(4) 0.0343(4) Uani 0.0772 1 d D . P F 3
H9C H 0.975955 0.321323 1.087933 0.041 Uiso 0.0772 1 calc R U P F 3
C10C C 1.130(9) 0.346(5) 0.966(4) 0.0333(4) Uani 0.0772 1 d D . P F 3
H10C H 1.246288 0.314578 0.994402 0.040 Uiso 0.0772 1 calc R U P F 3
C11C C 1.129(6) 0.385(2) 0.869(4) 0.0291(4) Uani 0.0772 1 d D . P F 3
H11C H 1.223432 0.371242 0.824413 0.035 Uiso 0.0772 1 calc R U P F 3
C12C C 0.986(5) 0.443(2) 0.838(3) 0.0247(3) Uani 0.0772 1 d D . P F 3
H12C H 0.992257 0.476491 0.780303 0.030 Uiso 0.0772 1 calc R U P F 3

loop_
_atom_site_aniso_label
_atom_site_aniso_U_11
_atom_site_aniso_U_22
_atom_site_aniso_U_33
_atom_site_aniso_U_23
_atom_site_aniso_U_13
_atom_site_aniso_U_12
C1A 0.0188(10) 0.0184(6) 0.0267(11) 0.0017(7) -0.0003(6) -0.0009(7)
C2A 0.0227(8) 0.0194(7) 0.0228(7) 0.0018(6) 0.0039(7) 0.0022(6)
C3A 0.0202(9) 0.0240(11) 0.0221(10) 0.0041(8) 0.0060(8) 0.0027(7)
C4A 0.0214(17) 0.0205(6) 0.0241(15) 0.0021(11) 0.0007(7) 0.0016(11)
C5A 0.0212(9) 0.0215(10) 0.0222(9) 0.0007(7) 0.0013(8) 0.0012(7)
C6A 0.0197(7) 0.0219(7) 0.0221(7) 0.0019(6) 0.0028(7) 0.0030(6)
N1A 0.0362(17) 0.0223(6) 0.0270(15) 0.0005(11) -0.0021(10) -0.0005(10)
N2A 0.0307(8) 0.0231(7) 0.0312(8) 0.0013(6) 0.0044(6) 0.0006(6)
N3A 0.0249(11) 0.0304(14) 0.0308(15) 0.0076(10) 0.0039(11) 0.0001(8)
N4A 0.0247(7) 0.0265(7) 0.0285(7) 0.0005(6) 0.0065(6) -0.0026(5)
N5A 0.0212(10) 0.0292(12) 0.0192(9) 0.0009(7) 0.0059(9) 0.0033(8)
N6A 0.0259(7) 0.0295(7) 0.0254(7) -0.0008(6) 0.0067(6) -0.0002(6)
O1A 0.0350(8) 0.0274(7) 0.0314(8) -0.0004(6) 0.0014(7) -0.0022(6)
O2A 0.0399(9) 0.0312(8) 0.0316(8) -0.0050(6) -0.0038(7) -0.0058(6)
O3A 0.0295(7) 0.0304(7) 0.0315(7) 0.0003(6) 0.0071(6) -0.0031(6)
O4A 0.0351(8) 0.0365(9) 0.0417(10) 0.0095(7) 0.0229(8) 0.0027(7)
O5A 0.0334(7) 0.0322(8) 0.0297(7) -0.0002(6) 0.0114(6) -0.0005(6)
O6A 0.0362(8) 0.0331(7) 0.0280(7) -0.0050(6) 0.0084(6) -0.0033(6)
C1B 0.0188(10) 0.0184(6) 0.0267(11) 0.0017(7) -0.0003(6) -0.0009(7)
C2B 0.0227(8) 0.0194(7) 0.0228(7) 0.0018(6) 0.0039(7) 0.0022(6)
C3B 0.0202(9) 0.0240(11) 0.0221(10) 0.0041(8) 0.0060(8) 0.0027(7)
C4B 0.0214(17) 0.0205(6) 0.0241(15) 0.0021(11) 0.0007(7) 0.0016(11)
C5B 0.0212(9) 0.0215(10) 0.0222(9) 0.0007(7) 0.0013(8) 0.0012(7)
C6B 0.0197(7) 0.0219(7) 0.0221(7) 0.0019(6) 0.0028(7) 0.0030(6)
N1B 0.0362(17) 0.0223(6) 0.0270(15) 0.0005(11) -0.0021(10) -0.0005(10)
N2B 0.0307(8) 0.0231(7) 0.0312(8) 0.0013(6) 0.0044(6) 0.0006(6)
N3B 0.0249(11) 0.0304(14) 0.0308(15) 0.0076(10) 0.0039(11) 0.0001(8)
N4B 0.0247(7) 0.0265(7) 0.0285(7) 0.0005(6) 0.0065(6) -0.0026(5)
N5B 0.0212(10) 0.0292(12) 0.0192(9) 0.0009(7) 0.0059(9) 0.0033(8)
N6B 0.0259(7) 0.0295(7) 0.0254(7) -0.0008(6) 0.0067(6) -0.0002(6)
O1B 0.0350(8) 0.0274(7) 0.0314(8) -0.0004(6) 0.0014(7) -0.0022(6)
O2B 0.0399(9) 0.0312(8) 0.0316(8) -0.0050(6) -0.0038(7) -0.0058(6)
O3B 0.0295(7) 0.0304(7) 0.0315(7) 0.0003(6) 0.0071(6) -0.0031(6)
O4B 0.0351(8) 0.0365(9) 0.0417(10) 0.0095(7) 0.0229(8) 0.0027(7)
O5B 0.0334(7) 0.0322(8) 0.0297(7) -0.0002(6) 0.0114(6) -0.0005(6)
O6B 0.0362(8) 0.0331(7) 0.0280(7) -0.0050(6) 0.0084(6) -0.0033(6)
C1C 0.0188(10) 0.0184(6) 0.0267(11) 0.0017(7) -0.0003(6) -0.0009(7)
C2C 0.0227(8) 0.0194(7) 0.0228(7) 0.0018(6) 0.0039(7) 0.0022(6)
C3C 0.0202(9) 0.0240(11) 0.0221(10) 0.0041(8) 0.0060(8) 0.0027(7)
C4C 0.0214(17) 0.0205(6) 0.0241(15) 0.0021(11) 0.0007(7) 0.0016(11)
C5C 0.0212(9) 0.0215(10) 0.0222(9) 0.0007(7) 0.0013(8) 0.0012(7)
C6C 0.0197(7) 0.0219(7) 0.0221(7) 0.0019(6) 0.0028(7) 0.0030(6)
N1C 0.0362(17) 0.0223(6) 0.0270(15) 0.0005(11) -0.0021(10) -0.0005(10)
N2C 0.0307(8) 0.0231(7) 0.0312(8) 0.0013(6) 0.0044(6) 0.0006(6)
N3C 0.0249(11) 0.0304(14) 0.0308(15) 0.0076(10) 0.0039(11) 0.0001(8)
N4C 0.0247(7) 0.0265(7) 0.0285(7) 0.0005(6) 0.0065(6) -0.0026(5)
N5C 0.0212(10) 0.0292(12) 0.0192(9) 0.0009(7) 0.0059(9) 0.0033(8)
N6C 0.0259(7) 0.0295(7) 0.0254(7) -0.0008(6) 0.0067(6) -0.0002(6)
O1C 0.0350(8) 0.0274(7) 0.0314(8) -0.0004(6) 0.0014(7) -0.0022(6)
O2C 0.0399(9) 0.0312(8) 0.0316(8) -0.0050(6) -0.0038(7) -0.0058(6)
O3C 0.0295(7) 0.0304(7) 0.0315(7) 0.0003(6) 0.0071(6) -0.0031(6)
O4C 0.0351(8) 0.0365(9) 0.0417(10) 0.0095(7) 0.0229(8) 0.0027(7)
O5C 0.0334(7) 0.0322(8) 0.0297(7) -0.0002(6) 0.0114(6) -0.0005(6)
O6C 0.0362(8) 0.0331(7) 0.0280(7) -0.0050(6) 0.0084(6) -0.0033(6)
C1D 0.0188(10) 0.0184(6) 0.0267(11) 0.0017(7) -0.0003(6) -0.0009(7)
C2D 0.0227(8) 0.0194(7) 0.0228(7) 0.0018(6) 0.0039(7) 0.0022(6)
C3D 0.0202(9) 0.0240(11) 0.0221(10) 0.0041(8) 0.0060(8) 0.0027(7)
C4D 0.0214(17) 0.0205(6) 0.0241(15) 0.0021(11) 0.0007(7) 0.0016(11)
C5D 0.0212(9) 0.0215(10) 0.0222(9) 0.0007(7) 0.0013(8) 0.0012(7)
C6D 0.0197(7) 0.0219(7) 0.0221(7) 0.0019(6) 0.0028(7) 0.0030(6)
N1D 0.0362(17) 0.0223(6) 0.0270(15) 0.0005(11) -0.0021(10) -0.0005(10)
N2D 0.0307(8) 0.0231(7) 0.0312(8) 0.0013(6) 0.0044(6) 0.0006(6)
N3D 0.0249(11) 0.0304(14) 0.0308(15) 0.0076(10) 0.0039(11) 0.0001(8)
N4D 0.0247(7) 0.0265(7) 0.0285(7) 0.0005(6) 0.0065(6) -0.0026(5)
N5D 0.0212(10) 0.0292(12) 0.0192(9) 0.0009(7) 0.0059(9) 0.0033(8)
N6D 0.0259(7) 0.0295(7) 0.0254(7) -0.0008(6) 0.0067(6) -0.0002(6)
O1D 0.0350(8) 0.0274(7) 0.0314(8) -0.0004(6) 0.0014(7) -0.0022(6)
O2D 0.0399(9) 0.0312(8) 0.0316(8) -0.0050(6) -0.0038(7) -0.0058(6)
O3D 0.0295(7) 0.0304(7) 0.0315(7) 0.0003(6) 0.0071(6) -0.0031(6)
O4D 0.0351(8) 0.0365(9) 0.0417(10) 0.0095(7) 0.0229(8) 0.0027(7)
O5D 0.0334(7) 0.0322(8) 0.0297(7) -0.0002(6) 0.0114(6) -0.0005(6)
O6D 0.0362(8) 0.0331(7) 0.0280(7) -0.0050(6) 0.0084(6) -0.0033(6)
O7A 0.0359(9) 0.0325(6) 0.0473(11) 0.0107(6) 0.0033(6) 0.0073(6)
O8A 0.0293(7) 0.0605(15) 0.0500(10) -0.0125(9) 0.0109(5) 0.0106(8)
N7A 0.0240(5) 0.0283(8) 0.0324(10) -0.0081(6) 0.0010(5) 0.0024(5)
C7A 0.0230(5) 0.0211(5) 0.0211(7) -0.0037(5) 0.0038(5) -0.0019(4)
C8A 0.0361(6) 0.0297(9) 0.0236(8) -0.0053(5) 0.0100(6) -0.0090(7)
C9A 0.0521(9) 0.0266(12) 0.0225(7) 0.0009(8) 0.0038(6) -0.0085(7)
C10A 0.0429(8) 0.0228(7) 0.0292(9) -0.0002(8) -0.0038(7) 0.0010(6)
C11A 0.0267(11) 0.0262(5) 0.0330(10) -0.0009(6) 0.0035(8) 0.0038(7)
C12A 0.0245(9) 0.0229(6) 0.0274(7) 0.0004(5) 0.0073(5) 0.0017(6)
O7C 0.0359(9) 0.0325(6) 0.0473(11) 0.0107(6) 0.0033(6) 0.0073(6)
O8C 0.0293(7) 0.0605(15) 0.0500(10) -0.0125(9) 0.0109(5) 0.0106(8)
N7C 0.0240(5) 0.0283(8) 0.0324(10) -0.0081(6) 0.0010(5) 0.0024(5)
C7C 0.0230(5) 0.0211(5) 0.0211(7) -0.0037(5) 0.0038(5) -0.0019(4)
C8C 0.0361(6) 0.0297(9) 0.0236(8) -0.0053(5) 0.0100(6) -0.0090(7)
C9C 0.0521(9) 0.0266(12) 0.0225(7) 0.0009(8) 0.0038(6) -0.0085(7)
C10C 0.0429(8) 0.0228(7) 0.0292(9) -0.0002(8) -0.0038(7) 0.0010(6)
C11C 0.0267(11) 0.0262(5) 0.0330(10) -0.0009(6) 0.0035(8) 0.0038(7)
C12C 0.0245(9) 0.0229(6) 0.0274(7) 0.0004(5) 0.0073(5) 0.0017(6)

loop_
_atom_type_symbol
_atom_type_description
_atom_type_scat_dispersion_real
_atom_type_scat_dispersion_imag
_atom_type_scat_source
C C 0.0033 0.0016 'International Tables Vol C Tables 4.2.6.8 and 6.1.1.4'
H H 0.0000 0.0000 'International Tables Vol C Tables 4.2.6.8 and 6.1.1.4'
N N 0.0061 0.0033 'International Tables Vol C Tables 4.2.6.8 and 6.1.1.4'
O O 0.0106 0.0060 'International Tables Vol C Tables 4.2.6.8 and 6.1.1.4'

loop_
_geom_angle_atom_site_label_1
_geom_angle_atom_site_label_2
_geom_angle_atom_site_label_3
_geom_angle
_geom_angle_site_symmetry_1
_geom_angle_site_symmetry_3
_geom_angle_publ_flag
N1A C1A C2A 105.9(2) . . ?
N1A C1A C6A 131.6(2) . . ?
C2A C1A C6A 122.5(2) . . ?
N2A C2A C1A 112.6(2) . . ?
N2A C2A C3A 129.9(2) . . ?
C1A C2A C3A 117.5(2) . . ?
N3A C3A C4A 106.8(2) . . ?
N3A C3A C2A 131.0(2) . . ?
C4A C3A C2A 122.2(2) . . ?
N4A C4A C5A 129.5(2) . . ?
N4A C4A C3A 112.6(2) . . ?
C5A C4A C3A 117.8(2) . . ?
N5A C5A C6A 106.9(2) . . ?
N5A C5A C4A 130.6(3) . . ?
C6A C5A C4A 122.5(2) . . ?
N6A C6A C5A 112.1(2) . . ?
N6A C6A C1A 130.4(2) . . ?
C5A C6A C1A 117.5(2) . . ?
O2A N1A C1A 135.4(3) . . ?
O2A N1A O1A 117.3(3) . . ?
C1A N1A O1A 107.3(2) . . ?
C2A N2A O1A 106.9(2) . . ?
O4A N3A C3A 136.3(3) . . ?
O4A N3A O3A 117.7(3) . . ?
C3A N3A O3A 105.9(2) . . ?
C4A N4A O3A 106.3(2) . . ?
O6A N5A C5A 135.9(3) . . ?
O6A N5A O5A 117.8(2) . . ?
C5A N5A O5A 106.3(2) . . ?
C6A N6A O5A 107.0(2) . . ?
N2A O1A N1A 107.3(2) . . ?
N4A O3A N3A 108.39(19) . . ?
N6A O5A N5A 107.6(2) . . ?
N1B C1B C6B 131.4(2) . . ?
N1B C1B C2B 106.2(2) . . ?
C6B C1B C2B 122.4(2) . . ?
N2B C2B C1B 113.59(19) . . ?
N2B C2B C3B 128.6(2) . . ?
C1B C2B C3B 117.75(19) . . ?
N3B C3B C4B 106.4(2) . . ?
N3B C3B C2B 131.3(2) . . ?
C4B C3B C2B 122.2(2) . . ?
N4B C4B C3B 113.2(2) . . ?
N4B C4B C5B 129.5(2) . . ?
C3B C4B C5B 117.3(2) . . ?
N5B C5B C6B 106.0(2) . . ?
N5B C5B C4B 131.0(2) . . ?
C6B C5B C4B 123.0(2) . . ?
N6B C6B C5B 113.29(19) . . ?
N6B C6B C1B 129.4(2) . . ?
C5B C6B C1B 117.3(2) . . ?
O2B N1B C1B 137.1(3) . . ?
O2B N1B O1B 117.1(2) . . ?
C1B N1B O1B 105.8(2) . . ?
C2B N2B O1B 104.9(2) . . ?
O4B N3B C3B 136.2(3) . . ?
O4B N3B O3B 118.0(3) . . ?
C3B N3B O3B 105.7(2) . . ?
C4B N4B O3B 105.52(19) . . ?
O6B N5B C5B 136.9(3) . . ?
O6B N5B O5B 116.7(2) . . ?
C5B N5B O5B 106.3(2) . . ?
C6B N6B O5B 105.78(19) . . ?
N2B O1B N1B 109.54(19) . . ?
N4B O3B N3B 109.18(18) . . ?
N6B O5B N5B 108.57(18) . . ?
N1C C1C C6C 126.1(12) . . ?
N1C C1C C2C 108.1(7) . . ?
C6C C1C C2C 125.8(11) . . ?
N2C C2C C1C 111.0(7) . . ?
N2C C2C C3C 134.7(12) . . ?
C1C C2C C3C 114.3(10) . . ?
N3C C3C C4C 105.7(7) . . ?
N3C C3C C2C 128.3(12) . . ?
C4C C3C C2C 126.0(11) . . ?
N4C C4C C5C 132.2(13) . . ?
N4C C4C C3C 114.2(8) . . ?
C5C C4C C3C 113.6(11) . . ?
N5C C5C C4C 126.8(13) . . ?
N5C C5C C6C 106.6(7) . . ?
C4C C5C C6C 126.6(12) . . ?
N6C C6C C5C 112.3(8) . . ?
N6C C6C C1C 133.9(13) . . ?
C5C C6C C1C 113.8(11) . . ?
O2C N1C C1C 135.9(13) . . ?
O2C N1C O1C 118.9(11) . . ?
C1C N1C O1C 105.3(8) . . ?
C2C N2C O1C 107.2(9) . . ?
O4C N3C C3C 137.0(13) . . ?
O4C N3C O3C 117.1(11) . . ?
C3C N3C O3C 105.9(8) . . ?
C4C N4C O3C 104.6(9) . . ?
O6C N5C C5C 128.3(13) . . ?
O6C N5C O5C 125.3(11) . . ?
C5C N5C O5C 106.4(8) . . ?
C6C N6C O5C 106.6(9) . . ?
N2C O1C N1C 108.4(9) . . ?
N4C O3C N3C 109.6(9) . . ?
N6C O5C N5C 108.2(9) . . ?
N1D C1D C6D 138.3(13) . . ?
N1D C1D C2D 107.1(7) . . ?
C6D C1D C2D 114.7(12) . . ?
N2D C2D C3D 122.7(12) . . ?
N2D C2D C1D 112.2(8) . . ?
C3D C2D C1D 125.2(11) . . ?
N3D C3D C2D 138.5(13) . . ?
N3D C3D C4D 106.8(7) . . ?
C2D C3D C4D 114.7(12) . . ?
N4D C4D C3D 112.7(8) . . ?
N4D C4D C5D 121.7(14) . . ?
C3D C4D C5D 125.6(13) . . ?
N5D C5D C6D 104.8(8) . . ?
N5D C5D C4D 141.0(15) . . ?
C6D C5D C4D 114.2(13) . . ?
N6D C6D C1D 119.3(14) . . ?
N6D C6D C5D 115.1(8) . . ?
C1D C6D C5D 125.7(13) . . ?
O2D N1D C1D 130.6(14) . . ?
O2D N1D O1D 123.6(12) . . ?
C1D N1D O1D 105.8(9) . . ?
C2D N2D O1D 106.3(9) . . ?
O4D N3D C3D 134.0(14) . . ?
O4D N3D O3D 120.4(12) . . ?
C3D N3D O3D 105.6(8) . . ?
C4D N4D O3D 105.7(9) . . ?
O6D N5D C5D 138.5(14) . . ?
O6D N5D O5D 114.9(11) . . ?
C5D N5D O5D 106.6(9) . . ?
C6D N6D O5D 104.2(10) . . ?
N2D O1D N1D 108.6(9) . . ?
N4D O3D N3D 109.1(9) . . ?
N6D O5D N5D 109.3(10) . . ?
O8A N7A O7A 123.56(16) . . ?
O8A N7A C7A 118.97(16) . . ?
O7A N7A C7A 117.47(17) . . ?
C12A C7A C8A 122.51(19) . . ?
C12A C7A N7A 118.51(15) . . ?
C8A C7A N7A 118.95(15) . . ?
C7A C8A C9A 117.8(2) . . ?
C7A C8A H8A 121.1 . . ?
C9A C8A H8A 121.1 . . ?
C10A C9A C8A 121.1(4) . . ?
C10A C9A H9A 119.5 . . ?
C8A C9A H9A 119.5 . . ?
C9A C10A C11A 119.9(5) . . ?
C9A C10A H10A 120.1 . . ?
C11A C10A H10A 120.1 . . ?
C10A C11A C12A 120.4(4) . . ?
C10A C11A H11A 119.8 . . ?
C12A C11A H11A 119.8 . . ?
C7A C12A C11A 118.5(3) . . ?
C7A C12A H12A 120.8 . . ?
C11A C12A H12A 120.8 . . ?
O8C N7C O7C 122.5(17) . . ?
O8C N7C C7C 115(3) . . ?
O7C N7C C7C 123(2) . . ?
C8C C7C C12C 128(3) . . ?
C8C C7C N7C 125(2) . . ?
C12C C7C N7C 107(2) . . ?
C7C C8C C9C 116(3) . . ?
C7C C8C H8C 122.0 . . ?
C9C C8C H8C 122.0 . . ?
C8C C9C C10C 118(5) . . ?
C8C C9C H9C 121.2 . . ?
C10C C9C H9C 121.2 . . ?
C9C C10C C11C 124(6) . . ?
C9C C10C H10C 118.0 . . ?
C11C C10C H10C 118.0 . . ?
C12C C11C C10C 119(5) . . ?
C12C C11C H11C 120.6 . . ?
C10C C11C H11C 120.6 . . ?
C7C C12C C11C 114(3) . . ?
C7C C12C H12C 122.8 . . ?
C11C C12C H12C 122.8 . . ?

loop_
_geom_bond_atom_site_label_1
_geom_bond_atom_site_label_2
_geom_bond_distance
_geom_bond_site_symmetry_2
_geom_bond_publ_flag
C1A N1A 1.329(2) . ?
C1A C2A 1.4240(19) . ?
C1A C6A 1.4277(19) . ?
C2A N2A 1.315(2) . ?
C2A C3A 1.4258(19) . ?
C3A N3A 1.330(2) . ?
C3A C4A 1.423(2) . ?
C4A N4A 1.314(2) . ?
C4A C5A 1.423(2) . ?
C5A N5A 1.327(2) . ?
C5A C6A 1.4210(19) . ?
C6A N6A 1.315(2) . ?
N1A O2A 1.191(3) . ?
N1A O1A 1.477(3) . ?
N2A O1A 1.372(3) . ?
N3A O4A 1.197(3) . ?
N3A O3A 1.483(3) . ?
N4A O3A 1.368(2) . ?
N5A O6A 1.194(3) . ?
N5A O5A 1.483(3) . ?
N6A O5A 1.369(3) . ?
C1B N1B 1.326(2) . ?
C1B C6B 1.4237(19) . ?
C1B C2B 1.4239(19) . ?
C2B N2B 1.315(2) . ?
C2B C3B 1.4285(19) . ?
C3B N3B 1.330(2) . ?
C3B C4B 1.4248(19) . ?
C4B N4B 1.315(2) . ?
C4B C5B 1.4248(19) . ?
C5B N5B 1.328(2) . ?
C5B C6B 1.4204(19) . ?
C6B N6B 1.314(2) . ?
N1B O2B 1.188(3) . ?
N1B O1B 1.475(3) . ?
N2B O1B 1.366(2) . ?
N3B O4B 1.198(3) . ?
N3B O3B 1.479(3) . ?
N4B O3B 1.364(2) . ?
N5B O6B 1.202(3) . ?
N5B O5B 1.476(3) . ?
N6B O5B 1.365(2) . ?
C1C N1C 1.328(3) . ?
C1C C6C 1.424(2) . ?
C1C C2C 1.424(2) . ?
C2C N2C 1.315(3) . ?
C2C C3C 1.425(2) . ?
C3C N3C 1.329(3) . ?
C3C C4C 1.425(2) . ?
C4C N4C 1.314(3) . ?
C4C C5C 1.423(2) . ?
C5C N5C 1.327(3) . ?
C5C C6C 1.424(2) . ?
C6C N6C 1.314(3) . ?
N1C O2C 1.193(4) . ?
N1C O1C 1.476(4) . ?
N2C O1C 1.368(3) . ?
N3C O4C 1.196(4) . ?
N3C O3C 1.477(4) . ?
N4C O3C 1.366(3) . ?
N5C O6C 1.191(4) . ?
N5C O5C 1.474(4) . ?
N6C O5C 1.367(3) . ?
C1D N1D 1.327(3) . ?
C1D C6D 1.423(2) . ?
C1D C2D 1.424(2) . ?
C2D N2D 1.314(3) . ?
C2D C3D 1.424(2) . ?
C3D N3D 1.327(3) . ?
C3D C4D 1.424(2) . ?
C4D N4D 1.314(3) . ?
C4D C5D 1.425(2) . ?
C5D N5D 1.329(3) . ?
C5D C6D 1.424(2) . ?
C6D N6D 1.314(3) . ?
N1D O2D 1.191(4) . ?
N1D O1D 1.475(4) . ?
N2D O1D 1.368(3) . ?
N3D O4D 1.193(4) . ?
N3D O3D 1.475(4) . ?
N4D O3D 1.367(3) . ?
N5D O6D 1.195(4) . ?
N5D O5D 1.478(4) . ?
N6D O5D 1.367(3) . ?
O7A N7A 1.2253(17) . ?
O8A N7A 1.2219(18) . ?
N7A C7A 1.4676(17) . ?
C7A C12A 1.3850(14) . ?
C7A C8A 1.3870(14) . ?
C8A C9A 1.3886(16) . ?
C8A H8A 0.9500 . ?
C9A C10A 1.3857(18) . ?
C9A H9A 0.9500 . ?
C10A C11A 1.3875(16) . ?
C10A H10A 0.9500 . ?
C11A C12A 1.3885(15) . ?
C11A H11A 0.9500 . ?
C12A H12A 0.9500 . ?
O7C N7C 1.225(3) . ?
O8C N7C 1.222(3) . ?
N7C C7C 1.468(3) . ?
C7C C8C 1.386(2) . ?
C7C C12C 1.386(2) . ?
C8C C9C 1.387(2) . ?
C8C H8C 0.9500 . ?
C9C C10C 1.387(2) . ?
C9C H9C 0.9500 . ?
C10C C11C 1.387(2) . ?
C10C H10C 0.9500 . ?
C11C C12C 1.387(2) . ?
C11C H11C 0.9500 . ?
C12C H12C 0.9500 . ?

loop_
_geom_torsion_atom_site_label_1
_geom_torsion_atom_site_label_2
_geom_torsion_atom_site_label_3
_geom_torsion_atom_site_label_4
_geom_torsion
_geom_torsion_site_symmetry_1
_geom_torsion_site_symmetry_2
_geom_torsion_site_symmetry_3
_geom_torsion_site_symmetry_4
_geom_torsion_publ_flag
N1A C1A C2A N2A -0.9(4) . . . . ?
C6A C1A C2A N2A -179.7(3) . . . . ?
N1A C1A C2A C3A 178.6(4) . . . . ?
C6A C1A C2A C3A -0.2(4) . . . . ?
N2A C2A C3A N3A 1.9(7) . . . . ?
C1A C2A C3A N3A -177.5(5) . . . . ?
N2A C2A C3A C4A -179.6(6) . . . . ?
C1A C2A C3A C4A 1.0(7) . . . . ?
N3A C3A C4A N4A -2.0(9) . . . . ?
C2A C3A C4A N4A 179.2(5) . . . . ?
N3A C3A C4A C5A 177.6(7) . . . . ?
C2A C3A C4A C5A -1.1(10) . . . . ?
N4A C4A C5A N5A 3.4(14) . . . . ?
C3A C4A C5A N5A -176.2(6) . . . . ?
N4A C4A C5A C6A -179.8(7) . . . . ?
C3A C4A C5A C6A 0.6(10) . . . . ?
N5A C5A C6A N6A 0.1(5) . . . . ?
C4A C5A C6A N6A -177.4(6) . . . . ?
N5A C5A C6A C1A 177.6(4) . . . . ?
C4A C5A C6A C1A 0.1(7) . . . . ?
N1A C1A C6A N6A -1.8(7) . . . . ?
C2A C1A C6A N6A 176.7(3) . . . . ?
N1A C1A C6A C5A -178.8(5) . . . . ?
C2A C1A C6A C5A -0.3(4) . . . . ?
C2A C1A N1A O2A -179.9(7) . . . . ?
C6A C1A N1A O2A -1.3(12) . . . . ?
C2A C1A N1A O1A 1.2(5) . . . . ?
C6A C1A N1A O1A 179.9(3) . . . . ?
C1A C2A N2A O1A 0.2(3) . . . . ?
C3A C2A N2A O1A -179.2(3) . . . . ?
C4A C3A N3A O4A 178.7(8) . . . . ?
C2A C3A N3A O4A -2.7(11) . . . . ?
C4A C3A N3A O3A 2.3(7) . . . . ?
C2A C3A N3A O3A -179.1(3) . . . . ?
C5A C4A N4A O3A -178.9(8) . . . . ?
C3A C4A N4A O3A 0.8(8) . . . . ?
C6A C5A N5A O6A -178.5(7) . . . . ?
C4A C5A N5A O6A -1.3(13) . . . . ?
C6A C5A N5A O5A 0.2(6) . . . . ?
C4A C5A N5A O5A 177.4(7) . . . . ?
C5A C6A N6A O5A -0.4(3) . . . . ?
C1A C6A N6A O5A -177.5(3) . . . . ?
C2A N2A O1A N1A 0.6(4) . . . . ?
O2A N1A O1A N2A 179.8(5) . . . . ?
C1A N1A O1A N2A -1.1(6) . . . . ?
C4A N4A O3A N3A 0.7(6) . . . . ?
O4A N3A O3A N4A -179.1(4) . . . . ?
C3A N3A O3A N4A -1.9(5) . . . . ?
C6A N6A O5A N5A 0.5(4) . . . . ?
O6A N5A O5A N6A 178.5(5) . . . . ?
C5A N5A O5A N6A -0.5(6) . . . . ?
N1B C1B C2B N2B 0.4(4) . . . . ?
C6B C1B C2B N2B 179.6(2) . . . . ?
N1B C1B C2B C3B -178.6(4) . . . . ?
C6B C1B C2B C3B 0.7(4) . . . . ?
N2B C2B C3B N3B -2.5(7) . . . . ?
C1B C2B C3B N3B 176.3(5) . . . . ?
N2B C2B C3B C4B -179.0(5) . . . . ?
C1B C2B C3B C4B -0.2(7) . . . . ?
N3B C3B C4B N4B 1.3(9) . . . . ?
C2B C3B C4B N4B 178.6(5) . . . . ?
N3B C3B C4B C5B -176.9(7) . . . . ?
C2B C3B C4B C5B 0.3(9) . . . . ?
N4B C4B C5B N5B 2.4(13) . . . . ?
C3B C4B C5B N5B -179.6(6) . . . . ?
N4B C4B C5B C6B -178.9(7) . . . . ?
C3B C4B C5B C6B -0.9(9) . . . . ?
N5B C5B C6B N6B 0.4(4) . . . . ?
C4B C5B C6B N6B -178.5(5) . . . . ?
N5B C5B C6B C1B -179.7(3) . . . . ?
C4B C5B C6B C1B 1.4(6) . . . . ?
N1B C1B C6B N6B -2.3(6) . . . . ?
C2B C1B C6B N6B 178.7(3) . . . . ?
N1B C1B C6B C5B 177.8(5) . . . . ?
C2B C1B C6B C5B -1.2(4) . . . . ?
C6B C1B N1B O2B -1.9(11) . . . . ?
C2B C1B N1B O2B 177.2(7) . . . . ?
C6B C1B N1B O1B -179.7(3) . . . . ?
C2B C1B N1B O1B -0.5(5) . . . . ?
C1B C2B N2B O1B 0.0(3) . . . . ?
C3B C2B N2B O1B 178.8(3) . . . . ?
C4B C3B N3B O4B -178.7(8) . . . . ?
C2B C3B N3B O4B 4.4(12) . . . . ?
C4B C3B N3B O3B -2.0(7) . . . . ?
C2B C3B N3B O3B -178.9(3) . . . . ?
C3B C4B N4B O3B 0.1(8) . . . . ?
C5B C4B N4B O3B 178.1(8) . . . . ?
C6B C5B N5B O6B 178.0(6) . . . . ?
C4B C5B N5B O6B -3.2(11) . . . . ?
C6B C5B N5B O5B -0.1(5) . . . . ?
C4B C5B N5B O5B 178.7(6) . . . . ?
C5B C6B N6B O5B -0.5(3) . . . . ?
C1B C6B N6B O5B 179.5(3) . . . . ?
C2B N2B O1B N1B -0.3(4) . . . . ?
O2B N1B O1B N2B -177.8(4) . . . . ?
C1B N1B O1B N2B 0.5(5) . . . . ?
C4B N4B O3B N3B -1.4(6) . . . . ?
O4B N3B O3B N4B 179.6(5) . . . . ?
C3B N3B O3B N4B 2.2(5) . . . . ?
C6B N6B O5B N5B 0.5(4) . . . . ?
O6B N5B O5B N6B -178.8(4) . . . . ?
C5B N5B O5B N6B -0.2(5) . . . . ?
N1C C1C C2C N2C 0.01(15) . . . . ?
C6C C1C C2C N2C -179.99(15) . . . . ?
N1C C1C C2C C3C 180.00(10) . . . . ?
C6C C1C C2C C3C 0.00(11) . . . . ?
N2C C2C C3C N3C -0.02(18) . . . . ?
C1C C2C C3C N3C 179.98(12) . . . . ?
N2C C2C C3C C4C -179.99(18) . . . . ?
C1C C2C C3C C4C 0.01(11) . . . . ?
N3C C3C C4C N4C 0.0(2) . . . . ?
C2C C3C C4C N4C -179.99(14) . . . . ?
N3C C3C C4C C5C 180.00(18) . . . . ?
C2C C3C C4C C5C 0.0(2) . . . . ?
N4C C4C C5C N5C 0.0(4) . . . . ?
C3C C4C C5C N5C -180.0(2) . . . . ?
N4C C4C C5C C6C 180.0(2) . . . . ?
C3C C4C C5C C6C 0.0(3) . . . . ?
N5C C5C C6C N6C 0.0(3) . . . . ?
C4C C5C C6C N6C 180.0(2) . . . . ?
N5C C5C C6C C1C 180.00(17) . . . . ?
C4C C5C C6C C1C 0.0(3) . . . . ?
N1C C1C C6C N6C 0.0(3) . . . . ?
C2C C1C C6C N6C 180.0(2) . . . . ?
N1C C1C C6C C5C 179.99(17) . . . . ?
C2C C1C C6C C5C 0.0(2) . . . . ?
C6C C1C N1C O2C 0.0(4) . . . . ?
C2C C1C N1C O2C -180.0(3) . . . . ?
C6C C1C N1C O1C -179.99(15) . . . . ?
C2C C1C N1C O1C 0.01(17) . . . . ?
C1C C2C N2C O1C -0.02(19) . . . . ?
C3C C2C N2C O1C 179.99(10) . . . . ?
C4C C3C N3C O4C -179.9(3) . . . . ?
C2C C3C N3C O4C 0.1(4) . . . . ?
C4C C3C N3C O3C -0.01(19) . . . . ?
C2C C3C N3C O3C -179.98(10) . . . . ?
C5C C4C N4C O3C 180.0(2) . . . . ?
C3C C4C N4C O3C 0.0(3) . . . . ?
C4C C5C N5C O6C 0.0(4) . . . . ?
C6C C5C N5C O6C -180.0(3) . . . . ?
C4C C5C N5C O5C -180.0(2) . . . . ?
C6C C5C N5C O5C 0.0(2) . . . . ?
C5C C6C N6C O5C 0.0(3) . . . . ?
C1C C6C N6C O5C 180.0(2) . . . . ?
C2C N2C O1C N1C 0.0(2) . . . . ?
O2C N1C O1C N2C 180.0(2) . . . . ?
C1C N1C O1C N2C 0.0(2) . . . . ?
C4C N4C O3C N3C 0.0(3) . . . . ?
O4C N3C O3C N4C 179.9(2) . . . . ?
C3C N3C O3C N4C 0.0(2) . . . . ?
C6C N6C O5C N5C 0.0(3) . . . . ?
O6C N5C O5C N6C 180.0(2) . . . . ?
C5C N5C O5C N6C 0.0(3) . . . . ?
N1D C1D C2D N2D 0.01(16) . . . . ?
C6D C1D C2D N2D -179.98(16) . . . . ?
N1D C1D C2D C3D 180.00(11) . . . . ?
C6D C1D C2D C3D 0.00(11) . . . . ?
N2D C2D C3D N3D 0.0(2) . . . . ?
C1D C2D C3D N3D 180.00(16) . . . . ?
N2D C2D C3D C4D 179.97(17) . . . . ?
C1D C2D C3D C4D -0.01(11) . . . . ?
N3D C3D C4D N4D 0.0(3) . . . . ?
C2D C3D C4D N4D 179.99(16) . . . . ?
N3D C3D C4D C5D -180.0(2) . . . . ?
C2D C3D C4D C5D 0.0(3) . . . . ?
N4D C4D C5D N5D 0.0(5) . . . . ?
C3D C4D C5D N5D 180.0(3) . . . . ?
N4D C4D C5D C6D -180.0(2) . . . . ?
C3D C4D C5D C6D 0.0(3) . . . . ?
N1D C1D C6D N6D 0.0(4) . . . . ?
C2D C1D C6D N6D 180.00(18) . . . . ?
N1D C1D C6D C5D 180.0(2) . . . . ?
C2D C1D C6D C5D 0.0(3) . . . . ?
N5D C5D C6D N6D 0.0(3) . . . . ?
C4D C5D C6D N6D -180.0(2) . . . . ?
N5D C5D C6D C1D 180.0(2) . . . . ?
C4D C5D C6D C1D 0.0(4) . . . . ?
C6D C1D N1D O2D 0.0(4) . . . . ?
C2D C1D N1D O2D 180.0(3) . . . . ?
C6D C1D N1D O1D 180.00(18) . . . . ?
C2D C1D N1D O1D 0.01(19) . . . . ?
C3D C2D N2D O1D 179.98(13) . . . . ?
C1D C2D N2D O1D 0.0(2) . . . . ?
C2D C3D N3D O4D 0.0(4) . . . . ?
C4D C3D N3D O4D 180.0(3) . . . . ?
C2D C3D N3D O3D 179.99(10) . . . . ?
C4D C3D N3D O3D 0.0(2) . . . . ?
C3D C4D N4D O3D 0.0(3) . . . . ?
C5D C4D N4D O3D 180.0(2) . . . . ?
C6D C5D N5D O6D 180.0(3) . . . . ?
C4D C5D N5D O6D -0.1(6) . . . . ?
C6D C5D N5D O5D 0.0(3) . . . . ?
C4D C5D N5D O5D 180.0(3) . . . . ?
C1D C6D N6D O5D 180.0(2) . . . . ?
C5D C6D N6D O5D 0.0(3) . . . . ?
C2D N2D O1D N1D 0.0(3) . . . . ?
O2D N1D O1D N2D 180.0(3) . . . . ?
C1D N1D O1D N2D 0.0(3) . . . . ?
C4D N4D O3D N3D 0.0(3) . . . . ?
O4D N3D O3D N4D -180.0(3) . . . . ?
C3D N3D O3D N4D 0.0(3) . . . . ?
C6D N6D O5D N5D 0.0(3) . . . . ?
O6D N5D O5D N6D -180.0(2) . . . . ?
C5D N5D O5D N6D 0.0(3) . . . . ?
O8A N7A C7A C12A 172.6(3) . . . . ?
O7A N7A C7A C12A -8.2(4) . . . . ?
O8A N7A C7A C8A -9.4(4) . . . . ?
O7A N7A C7A C8A 169.8(3) . . . . ?
C12A C7A C8A C9A 0.5(4) . . . . ?
N7A C7A C8A C9A -177.4(3) . . . . ?
C7A C8A C9A C10A 0.2(6) . . . . ?
C8A C9A C10A C11A -0.4(8) . . . . ?
C9A C10A C11A C12A -0.1(8) . . . . ?
C8A C7A C12A C11A -1.0(4) . . . . ?
N7A C7A C12A C11A 176.9(3) . . . . ?
C10A C11A C12A C7A 0.7(6) . . . . ?
O8C N7C C7C C8C -8(6) . . . . ?
O7C N7C C7C C8C 174(4) . . . . ?
O8C N7C C7C C12C 165(4) . . . . ?
O7C N7C C7C C12C -13(6) . . . . ?
C12C C7C C8C C9C 7(6) . . . . ?
N7C C7C C8C C9C 179(4) . . . . ?
C7C C8C C9C C10C -5(7) . . . . ?
C8C C9C C10C C11C -5(11) . . . . ?
C9C C10C C11C C12C 13(11) . . . . ?
C8C C7C C12C C11C 2(6) . . . . ?
N7C C7C C12C C11C -171(4) . . . . ?
C10C C11C C12C C7C -11(7) . . . . ?
